data_7114910
loop_
_publ_author_name
'K\"uhler, Thorsten'
'Jutzi, Peter'
'Stammler, Anja'
'Stammler, Hans-Georg'

_publ_section_title
;
 Easy formation of indium--silicon bonds: reaction of decamethylsilicocene
 with trimethylindium
;
_journal_issue 6
_journal_name_full 'Chemical Communications'
_journal_page_first 539
_journal_paper_doi 10.1039/b009839f
_journal_year 2001
_chemical_formula_sum 'C43 H69 In Si2'
_chemical_formula_weight 756.98
_chemical_name_systematic
; 
? 
;
_space_group_IT_number 2
_symmetry_cell_setting triclinic
_symmetry_space_group_name_Hall '-P 1'
_symmetry_space_group_name_H-M 'P -1'
_atom_sites_solution_hydrogens geom
_atom_sites_solution_primary direct
_atom_sites_solution_secondary difmap
_audit_creation_method SHELXL-97
_cell_angle_alpha 71.99(5)
_cell_angle_beta 77.40(6)
_cell_angle_gamma 81.18(6)
_cell_formula_units_Z 2
_cell_length_a 10.808(7)
_cell_length_b 12.425(9)
_cell_length_c 16.592(11)
_cell_measurement_reflns_used 48
_cell_measurement_temperature 173(2)
_cell_measurement_theta_max 14.5
_cell_measurement_theta_min 2.4
_cell_volume 2059(3)
_computing_cell_refinement 'P3 (1989)'
_computing_data_collection 'P3 (1989)'
_computing_data_reduction 'SHELXTL-PLUS (1990)'
_computing_molecular_graphics 'SHELXTL-PLUS (1990)'
_computing_publication_material 'SHELXL-97 (Sheldrick, 1997)'
_computing_structure_refinement 'SHELXL-97 (Sheldrick, 1997)'
_computing_structure_solution 'SHELXS-97 (Sheldrick, 1990)'
_diffrn_ambient_temperature 173(2)
_diffrn_measured_fraction_theta_full 0.999
_diffrn_measured_fraction_theta_max 0.999
_diffrn_measurement_device 'Siemens P2(1) diffractometer'
_diffrn_measurement_method Wyckoff-scan
_diffrn_radiation_monochromator graphite
_diffrn_radiation_source 'fine-focus sealed tube'
_diffrn_radiation_type MoK\a
_diffrn_radiation_wavelength 0.71073
_diffrn_reflns_av_R_equivalents 0.1046
_diffrn_reflns_av_sigmaI/netI 0.0880
_diffrn_reflns_limit_h_max 12
_diffrn_reflns_limit_h_min 0
_diffrn_reflns_limit_k_max 14
_diffrn_reflns_limit_k_min -14
_diffrn_reflns_limit_l_max 19
_diffrn_reflns_limit_l_min -19
_diffrn_reflns_number 7680
_diffrn_reflns_theta_full 25.00
_diffrn_reflns_theta_max 25.00
_diffrn_reflns_theta_min 1.85
_diffrn_standards_interval_count 100
_diffrn_standards_number 3
_exptl_absorpt_coefficient_mu 0.659
_exptl_absorpt_correction_T_max 0.740
_exptl_absorpt_correction_T_min 0.661
_exptl_absorpt_correction_type empirical
_exptl_crystal_colour colourless
_exptl_crystal_density_diffrn 1.221
_exptl_crystal_density_method 'not measured'
_exptl_crystal_description irregular
_exptl_crystal_F_000 808
_exptl_crystal_size_max 0.6
_exptl_crystal_size_mid 0.4
_exptl_crystal_size_min 0.2
_refine_diff_density_max 1.555
_refine_diff_density_min -2.137
_refine_diff_density_rms 0.127
_refine_ls_extinction_method none
_refine_ls_goodness_of_fit_ref 1.017
_refine_ls_hydrogen_treatment mixed
_refine_ls_matrix_type full
_refine_ls_number_parameters 438
_refine_ls_number_reflns 7249
_refine_ls_number_restraints 0
_refine_ls_restrained_S_all 1.017
_refine_ls_R_factor_all 0.0903
_refine_ls_R_factor_gt 0.0614
_refine_ls_shift/su_max 0.016
_refine_ls_shift/su_mean 0.000
_refine_ls_structure_factor_coef Fsqd
_refine_ls_weighting_details 'w=1/[\s^2^(Fo^2^)+(0.0962P)^2^+0.0000P] where P=(Fo^2^+2Fc^2^)/3'
_refine_ls_weighting_scheme calc
_refine_ls_wR_factor_gt 0.1462
_refine_ls_wR_factor_ref 0.1628
_reflns_number_gt 5534
_reflns_number_total 7249
_reflns_threshold_expression >2sigma(I)
_cod_data_source_file b009839f.txt
_cod_data_source_block compound_2
_cod_depositor_comments
;
The following automatic conversions were performed:

'_symmetry_cell_setting' value 'Triclinic ' changed to 'triclinic'
according to
/usr/data/users/saulius/automatic-downloads/retrospective/RSC/lib/dictionaries/cif_core.dic
dictionary named 'cif_core.dic' version 2.4.2 from
2011-04-26.

'_geom_bond_publ_flag' value 'Y' changed to 'y'
according to
/usr/data/users/saulius/automatic-downloads/retrospective/RSC/lib/dictionaries/cif_core.dic
dictionary named 'cif_core.dic' version 2.4.2 from 2011-04-26 (49
times).

'_geom_angle_publ_flag' value 'Y' changed to 'y' according
to
/usr/data/users/saulius/automatic-downloads/retrospective/RSC/lib/dictionaries/cif_core.dic
dictionary named 'cif_core.dic' version 2.4.2 from 2011-04-26 (87
times).

Automatic conversion script
Id: cif_fix_values 2281 2013-09-26 08:29:07Z andrius 

The following automatic conversions were performed:

'_refine_ls_weighting_scheme' value 'calc
w=1/[\s^2^(Fo^2^)+(0.0962P)^2^+0.0000P] where P=(Fo^2^+2Fc^2^)/3' was
changed to 'calc'. New tag '_refine_ls_weighting_details' was
created. The value of the new tag was set to
'w=1/[\s^2^(Fo^2^)+(0.0962P)^2^+0.0000P] where P=(Fo^2^+2Fc^2^)/3'.

Automatic conversion script
Id: cif_fix_values 3143 2015-03-26 13:38:13Z robertas 
;
_cod_original_cell_volume 2059(2)
_cod_original_sg_symbol_H-M P-1
_cod_database_code 7114910

loop_
_symmetry_equiv_pos_as_xyz
'x, y, z'
'-x, -y, -z'

loop_
_atom_site_label
_atom_site_type_symbol
_atom_site_fract_x
_atom_site_fract_y
_atom_site_fract_z
_atom_site_U_iso_or_equiv
_atom_site_adp_type
_atom_site_occupancy
_atom_site_calc_flag
_atom_site_refinement_flags
In1 In -0.37151(4) -0.08404(4) 0.27398(3) 0.02087(15) Uani 1 d .
Si1 Si -0.22172(15) -0.21961(13) 0.19100(10) 0.0206(3) Uani 1 d .
Si2 Si -0.49113(15) 0.10080(13) 0.18444(10) 0.0211(4) Uani 1 d .
C1 C -0.2552(7) -0.4520(6) 0.3051(4) 0.0331(15) Uani 1 d .
C2 C -0.1739(6) -0.5445(5) 0.3039(4) 0.0323(15) Uani 1 d .
C3 C -0.1143(6) -0.5406(5) 0.2147(5) 0.0325(15) Uani 1 d .
C4 C -0.1609(6) -0.4441(5) 0.1608(4) 0.0266(13) Uani 1 d .
C5 C -0.2571(6) -0.3779(5) 0.2137(4) 0.0248(13) Uani 1 d .
C6 C -0.3352(7) -0.4211(7) 0.3818(4) 0.0448(18) Uani 1 d .
H6A H -0.3406 -0.4887 0.4318 0.067 Uiso 1 calc R
H6B H -0.4209 -0.3917 0.3700 0.067 Uiso 1 calc R
H6C H -0.2966 -0.3627 0.3939 0.067 Uiso 1 calc R
C7 C -0.1389(9) -0.6384(6) 0.3790(5) 0.054(2) Uani 1 d .
H7A H -0.1983 -0.6324 0.4316 0.080 Uiso 1 calc R
H7B H -0.0521 -0.6327 0.3850 0.080 Uiso 1 calc R
H7C H -0.1432 -0.7118 0.3697 0.080 Uiso 1 calc R
C8 C -0.0179(7) -0.6303(6) 0.1888(5) 0.0453(19) Uani 1 d .
H8A H -0.0603 -0.6804 0.1702 0.068 Uiso 1 calc R
H8B H 0.0219 -0.6750 0.2380 0.068 Uiso 1 calc R
H8C H 0.0475 -0.5940 0.1412 0.068 Uiso 1 calc R
C9 C -0.1326(7) -0.4156(6) 0.0641(4) 0.0376(16) Uani 1 d .
H9A H -0.0558 -0.3749 0.0417 0.056 Uiso 1 calc R
H9B H -0.2046 -0.3674 0.0407 0.056 Uiso 1 calc R
H9C H -0.1190 -0.4858 0.0470 0.056 Uiso 1 calc R
C10 C -0.3902(6) -0.3720(6) 0.1919(5) 0.0350(15) Uani 1 d .
H10A H -0.4132 -0.4493 0.2029 0.052 Uiso 1 calc R
H10B H -0.3890 -0.3305 0.1310 0.052 Uiso 1 calc R
H10C H -0.4531 -0.3327 0.2280 0.052 Uiso 1 calc R
C11 C -0.0680(6) -0.0716(5) 0.2021(4) 0.0254(13) Uani 1 d .
C12 C -0.0725(5) -0.0642(5) 0.2818(4) 0.0270(13) Uani 1 d .
C13 C -0.0544(6) -0.1782(6) 0.3402(4) 0.0280(14) Uani 1 d .
C14 C -0.0361(6) -0.2560(6) 0.2951(4) 0.0295(14) Uani 1 d .
C15 C -0.0526(6) -0.1958(5) 0.2038(4) 0.0280(14) Uani 1 d .
C16 C -0.0620(7) 0.0261(6) 0.1215(4) 0.0353(16) Uani 1 d .
H16A H -0.1446 0.0419 0.1029 0.053 Uiso 1 calc R
H16B H 0.0039 0.0066 0.0760 0.053 Uiso 1 calc R
H16C H -0.0415 0.0935 0.1329 0.053 Uiso 1 calc R
C17 C -0.0855(7) 0.0393(6) 0.3117(5) 0.0370(16) Uani 1 d .
H17A H -0.0959 0.1073 0.2634 0.055 Uiso 1 calc R
H17B H -0.0089 0.0415 0.3336 0.055 Uiso 1 calc R
H17C H -0.1601 0.0371 0.3578 0.055 Uiso 1 calc R
C18 C -0.0490(7) -0.2043(7) 0.4343(4) 0.0420(17) Uani 1 d .
H18A H -0.0545 -0.2858 0.4623 0.063 Uiso 1 calc R
H18B H -0.1204 -0.1612 0.4618 0.063 Uiso 1 calc R
H18C H 0.0314 -0.1828 0.4402 0.063 Uiso 1 calc R
C19 C 0.0094(7) -0.3792(6) 0.3282(5) 0.0414(17) Uani 1 d .
H19A H 0.0974 -0.3858 0.3370 0.062 Uiso 1 calc R
H19B H 0.0057 -0.4189 0.2863 0.062 Uiso 1 calc R
H19C H -0.0451 -0.4133 0.3831 0.062 Uiso 1 calc R
C20 C 0.0544(6) -0.2279(6) 0.1349(5) 0.0363(16) Uani 1 d .
H20A H 0.1366 -0.2142 0.1439 0.054 Uiso 1 calc R
H20B H 0.0400 -0.1816 0.0775 0.054 Uiso 1 calc R
H20C H 0.0546 -0.3085 0.1395 0.054 Uiso 1 calc R
C21 C -0.2259(6) -0.1539(6) 0.0722(4) 0.0293(14) Uani 1 d .
H21A H -0.1507 -0.1842 0.0381 0.044 Uiso 1 calc R
H21B H -0.2263 -0.0712 0.0578 0.044 Uiso 1 calc R
H21C H -0.3030 -0.1723 0.0592 0.044 Uiso 1 calc R
C22 C -0.3969(7) -0.1236(5) 0.4132(4) 0.0314(15) Uani 1 d .
H22A H -0.4543 -0.0637 0.4325 0.047 Uiso 1 calc R
H22B H -0.3142 -0.1285 0.4299 0.047 Uiso 1 calc R
H22C H -0.4337 -0.1965 0.4400 0.047 Uiso 1 calc R
C23 C -0.4471(6) 0.1003(5) 0.0671(4) 0.0277(14) Uani 1 d .
H23A H -0.4438 0.0225 0.0638 0.042 Uiso 1 calc R
H23B H -0.3635 0.1292 0.0421 0.042 Uiso 1 calc R
H23C H -0.5111 0.1489 0.0351 0.042 Uiso 1 calc R
C24 C -0.6534(6) -0.0673(5) 0.2349(4) 0.0287(14) Uani 1 d .
C25 C -0.6746(6) -0.1242(5) 0.3193(4) 0.0274(14) Uani 1 d .
C26 C -0.7117(5) -0.0425(5) 0.3700(4) 0.0253(13) Uani 1 d .
C27 C -0.7126(5) 0.0635(5) 0.3154(4) 0.0218(12) Uani 1 d .
C28 C -0.6671(6) 0.0592(5) 0.2239(4) 0.0240(13) Uani 1 d .
C29 C -0.6335(7) -0.1189(6) 0.1618(5) 0.0380(17) Uani 1 d .
H29A H -0.5433 -0.1212 0.1350 0.057 Uiso 1 calc R
H29B H -0.6846 -0.0729 0.1189 0.057 Uiso 1 calc R
H29C H -0.6598 -0.1963 0.1837 0.057 Uiso 1 calc R
C30 C -0.6773(7) -0.2498(6) 0.3607(5) 0.0436(18) Uani 1 d .
H30A H -0.6595 -0.2890 0.3159 0.065 Uiso 1 calc R
H30B H -0.7616 -0.2656 0.3958 0.065 Uiso 1 calc R
H30C H -0.6126 -0.2767 0.3974 0.065 Uiso 1 calc R
C31 C -0.7502(7) -0.0721(6) 0.4660(4) 0.0373(16) Uani 1 d .
H31A H -0.7257 -0.0141 0.4868 0.056 Uiso 1 calc R
H31B H -0.7075 -0.1463 0.4921 0.056 Uiso 1 calc R
H31C H -0.8427 -0.0753 0.4819 0.056 Uiso 1 calc R
C32 C -0.7642(7) 0.1702(5) 0.3415(4) 0.0329(15) Uani 1 d .
H32A H -0.8554 0.1674 0.3653 0.049 Uiso 1 calc R
H32B H -0.7513 0.2366 0.2909 0.049 Uiso 1 calc R
H32C H -0.7193 0.1758 0.3852 0.049 Uiso 1 calc R
C33 C -0.7587(6) 0.1262(6) 0.1638(4) 0.0343(15) Uani 1 d .
H33A H -0.7255 0.1189 0.1057 0.051 Uiso 1 calc R
H33B H -0.7672 0.2066 0.1621 0.051 Uiso 1 calc R
H33C H -0.8422 0.0963 0.1851 0.051 Uiso 1 calc R
C34 C -0.5532(6) 0.3476(5) 0.1346(4) 0.0298(14) Uani 1 d .
C35 C -0.6131(6) 0.4106(5) 0.1873(5) 0.0351(16) Uani 1 d .
C36 C -0.5698(7) 0.3647(6) 0.2709(5) 0.0356(16) Uani 1 d .
C37 C -0.4854(6) 0.2742(5) 0.2687(4) 0.0277(14) Uani 1 d .
C38 C -0.4634(6) 0.2547(5) 0.1809(4) 0.0265(13) Uani 1 d .
C39 C -0.5639(8) 0.3670(6) 0.0419(4) 0.0419(18) Uani 1 d .
H39A H -0.6212 0.3149 0.0390 0.063 Uiso 1 calc R
H39B H -0.4795 0.3530 0.0085 0.063 Uiso 1 calc R
H39C H -0.5979 0.4456 0.0182 0.063 Uiso 1 calc R
C40 C -0.7062(7) 0.5127(6) 0.1667(6) 0.053(2) Uani 1 d .
H40A H -0.7248 0.5245 0.1092 0.079 Uiso 1 calc R
H40B H -0.6700 0.5797 0.1679 0.079 Uiso 1 calc R
H40C H -0.7851 0.5009 0.2094 0.079 Uiso 1 calc R
C41 C -0.6215(9) 0.4135(7) 0.3460(5) 0.055(2) Uani 1 d .
H41A H -0.5746 0.3754 0.3930 0.082 Uiso 1 calc R
H41B H -0.7120 0.4017 0.3661 0.082 Uiso 1 calc R
H41C H -0.6115 0.4951 0.3274 0.082 Uiso 1 calc R
C42 C -0.4173(8) 0.2051(6) 0.3389(5) 0.0429(18) Uani 1 d .
H42A H -0.4196 0.2487 0.3795 0.064 Uiso 1 calc R
H42B H -0.3286 0.1859 0.3145 0.064 Uiso 1 calc R
H42C H -0.4587 0.1352 0.3693 0.064 Uiso 1 calc R
C43 C -0.3228(6) 0.2730(6) 0.1372(5) 0.0375(16) Uani 1 d .
H43A H -0.3020 0.3454 0.1406 0.056 Uiso 1 calc R
H43B H -0.3110 0.2744 0.0767 0.056 Uiso 1 calc R
H43C H -0.2665 0.2107 0.1668 0.056 Uiso 1 calc R

loop_
_atom_site_aniso_label
_atom_site_aniso_U_11
_atom_site_aniso_U_22
_atom_site_aniso_U_33
_atom_site_aniso_U_23
_atom_site_aniso_U_13
_atom_site_aniso_U_12
In1 0.0228(2) 0.0236(2) 0.0190(2) -0.00799(16) -0.00783(15) -0.00057(15)
Si1 0.0235(9) 0.0212(8) 0.0189(8) -0.0068(6) -0.0080(6) 0.0004(6)
Si2 0.0227(9) 0.0233(8) 0.0200(8) -0.0097(7) -0.0068(7) 0.0010(7)
C1 0.039(4) 0.032(4) 0.029(3) -0.006(3) -0.009(3) -0.006(3)
C2 0.036(4) 0.026(3) 0.032(4) -0.001(3) -0.011(3) -0.004(3)
C3 0.027(3) 0.027(3) 0.049(4) -0.013(3) -0.014(3) -0.002(3)
C4 0.026(3) 0.022(3) 0.035(3) -0.012(3) -0.008(3) 0.000(2)
C5 0.022(3) 0.027(3) 0.028(3) -0.011(3) -0.006(2) 0.000(2)
C6 0.050(5) 0.050(4) 0.029(4) -0.006(3) -0.003(3) -0.006(4)
C7 0.073(6) 0.036(4) 0.046(5) 0.003(4) -0.022(4) -0.003(4)
C8 0.043(4) 0.026(4) 0.072(5) -0.017(4) -0.023(4) 0.005(3)
C9 0.046(4) 0.033(4) 0.037(4) -0.016(3) -0.013(3) 0.006(3)
C10 0.031(4) 0.031(4) 0.049(4) -0.019(3) -0.009(3) -0.006(3)
C11 0.023(3) 0.027(3) 0.028(3) -0.010(3) -0.004(3) -0.004(3)
C12 0.016(3) 0.031(3) 0.036(4) -0.011(3) -0.007(3) -0.002(2)
C13 0.020(3) 0.040(4) 0.029(3) -0.018(3) -0.007(3) -0.001(3)
C14 0.020(3) 0.038(4) 0.034(4) -0.012(3) -0.011(3) 0.000(3)
C15 0.027(3) 0.034(3) 0.029(3) -0.015(3) -0.012(3) 0.001(3)
C16 0.036(4) 0.040(4) 0.030(4) -0.007(3) -0.003(3) -0.013(3)
C17 0.035(4) 0.045(4) 0.040(4) -0.023(3) -0.006(3) -0.007(3)
C18 0.041(4) 0.055(5) 0.033(4) -0.011(3) -0.012(3) -0.005(3)
C19 0.045(4) 0.038(4) 0.049(4) -0.015(3) -0.028(4) 0.005(3)
C20 0.022(3) 0.049(4) 0.044(4) -0.025(3) -0.004(3) 0.003(3)
C21 0.028(3) 0.036(4) 0.024(3) -0.008(3) -0.009(3) 0.000(3)
C22 0.039(4) 0.032(3) 0.026(3) -0.012(3) -0.010(3) 0.003(3)
C23 0.038(4) 0.026(3) 0.020(3) -0.008(3) -0.008(3) 0.001(3)
C24 0.023(3) 0.035(4) 0.034(4) -0.016(3) -0.009(3) -0.007(3)
C25 0.023(3) 0.031(3) 0.036(4) -0.022(3) -0.005(3) -0.002(3)
C26 0.015(3) 0.032(3) 0.029(3) -0.010(3) -0.002(2) -0.006(2)
C27 0.020(3) 0.030(3) 0.020(3) -0.013(3) -0.005(2) -0.001(2)
C28 0.021(3) 0.030(3) 0.022(3) -0.006(3) -0.007(2) -0.004(2)
C29 0.036(4) 0.049(4) 0.041(4) -0.030(3) -0.002(3) -0.012(3)
C30 0.040(4) 0.033(4) 0.055(5) -0.016(3) 0.008(4) -0.013(3)
C31 0.039(4) 0.045(4) 0.030(4) -0.011(3) -0.006(3) -0.008(3)
C32 0.038(4) 0.029(3) 0.034(4) -0.014(3) -0.002(3) -0.005(3)
C33 0.027(3) 0.049(4) 0.026(3) -0.007(3) -0.011(3) 0.002(3)
C34 0.027(3) 0.024(3) 0.037(4) -0.004(3) -0.008(3) -0.006(3)
C35 0.025(3) 0.026(3) 0.050(4) -0.007(3) -0.006(3) 0.002(3)
C36 0.039(4) 0.030(4) 0.040(4) -0.012(3) -0.004(3) -0.008(3)
C37 0.033(4) 0.026(3) 0.032(3) -0.015(3) -0.011(3) -0.007(3)
C38 0.029(3) 0.025(3) 0.030(3) -0.010(3) -0.011(3) -0.003(3)
C39 0.058(5) 0.032(4) 0.036(4) 0.003(3) -0.024(4) -0.008(3)
C40 0.040(4) 0.034(4) 0.079(6) -0.014(4) -0.008(4) 0.006(3)
C41 0.067(6) 0.045(5) 0.055(5) -0.026(4) 0.002(4) -0.009(4)
C42 0.057(5) 0.042(4) 0.041(4) -0.021(3) -0.021(4) -0.001(4)
C43 0.031(4) 0.035(4) 0.050(4) -0.015(3) -0.007(3) -0.009(3)

loop_
_atom_type_symbol
_atom_type_description
_atom_type_scat_dispersion_real
_atom_type_scat_dispersion_imag
_atom_type_scat_source
C C 0.0033 0.0016 'International Tables Vol C Tables 4.2.6.8 and 6.1.1.4'
H H 0.0000 0.0000 'International Tables Vol C Tables 4.2.6.8 and 6.1.1.4'
Si Si 0.0817 0.0704 'International Tables Vol C Tables 4.2.6.8 and 6.1.1.4'
In In -0.7276 1.3100 'International Tables Vol C Tables 4.2.6.8 and 6.1.1.4'

loop_
_geom_angle_atom_site_label_1
_geom_angle_atom_site_label_2
_geom_angle_atom_site_label_3
_geom_angle
_geom_angle_publ_flag
C22 In1 Si2 120.40(18) y
C22 In1 Si1 120.87(18) y
Si2 In1 Si1 118.73(7) y
C21 Si1 C15 104.8(3) y
C21 Si1 C5 104.2(3) y
C15 Si1 C5 116.7(3) y
C21 Si1 In1 107.2(2) y
C15 Si1 In1 101.79(19) y
C5 Si1 In1 120.98(19) y
C23 Si2 C38 104.0(3) y
C23 Si2 C28 105.9(3) y
C38 Si2 C28 116.4(3) y
C23 Si2 In1 106.7(2) y
C38 Si2 In1 122.94(19) y
C28 Si2 In1 99.62(19) y
C2 C1 C6 127.9(6) y
C2 C1 C5 109.5(6) y
C6 C1 C5 122.6(6) y
C1 C2 C3 110.0(6) y
C1 C2 C7 127.9(7) y
C3 C2 C7 122.0(6) y
C4 C3 C2 108.9(6) y
C4 C3 C8 126.2(7) y
C2 C3 C8 124.8(6) y
C3 C4 C9 124.6(6) y
C3 C4 C5 109.1(6) y
C9 C4 C5 125.9(5) y
C1 C5 C4 102.4(5) y
C1 C5 C10 109.6(5) y
C4 C5 C10 109.4(5) y
C1 C5 Si1 115.2(4) y
C4 C5 Si1 114.1(4) y
C10 C5 Si1 106.1(4) y
C12 C11 C16 125.8(6) y
C12 C11 C15 109.5(5) y
C16 C11 C15 124.3(5) y
C11 C12 C13 109.4(5) y
C11 C12 C17 129.0(6) y
C13 C12 C17 121.5(6) y
C14 C13 C12 109.3(6) y
C14 C13 C18 125.7(6) y
C12 C13 C18 124.9(6) y
C13 C14 C19 125.1(6) y
C13 C14 C15 109.0(6) y
C19 C14 C15 125.4(6) y
C14 C15 C11 102.5(5) y
C14 C15 C20 114.4(5) y
C11 C15 C20 115.4(5) y
C14 C15 Si1 108.3(4) y
C11 C15 Si1 102.6(4) y
C20 C15 Si1 112.6(4) y
C25 C24 C29 125.8(6) y
C25 C24 C28 109.7(5) y
C29 C24 C28 124.1(6) y
C24 C25 C26 109.2(6) y
C24 C25 C30 128.6(6) y
C26 C25 C30 121.8(6) y
C27 C26 C25 108.6(5) y
C27 C26 C31 125.7(6) y
C25 C26 C31 125.6(6) y
C26 C27 C28 110.3(5) y
C26 C27 C32 124.7(5) y
C28 C27 C32 124.8(5) y
C27 C28 C24 101.8(5) y
C27 C28 C33 113.0(5) y
C24 C28 C33 113.5(5) y
C27 C28 Si2 109.6(4) y
C24 C28 Si2 103.5(4) y
C33 C28 Si2 114.3(4) y
C35 C34 C39 127.3(6) y
C35 C34 C38 109.4(6) y
C39 C34 C38 123.3(6) y
C34 C35 C36 109.1(6) y
C34 C35 C40 127.1(7) y
C36 C35 C40 123.8(7) y
C37 C36 C35 109.3(6) y
C37 C36 C41 127.8(7) y
C35 C36 C41 122.8(7) y
C36 C37 C42 126.4(6) y
C36 C37 C38 109.8(6) y
C42 C37 C38 123.8(6) y
C37 C38 C34 102.4(5) y
C37 C38 C43 108.5(5) y
C34 C38 C43 110.7(5) y
C37 C38 Si2 113.9(4) y
C34 C38 Si2 114.1(4) y
C43 C38 Si2 107.0(4) y

loop_
_geom_bond_atom_site_label_1
_geom_bond_atom_site_label_2
_geom_bond_distance
_geom_bond_publ_flag
In1 C22 2.172(6) y
In1 Si2 2.640(3) y
In1 Si1 2.642(2) y
Si1 C21 1.894(6) y
Si1 C15 1.962(6) y
Si1 C5 1.966(6) y
Si2 C23 1.902(6) y
Si2 C38 1.962(6) y
Si2 C28 1.965(6) y
C1 C2 1.339(9) y
C1 C6 1.495(10) y
C1 C5 1.514(9) y
C2 C3 1.468(10) y
C2 C7 1.493(9) y
C3 C4 1.357(9) y
C3 C8 1.502(9) y
C4 C9 1.503(9) y
C4 C5 1.522(8) y
C5 C10 1.544(9) y
C11 C12 1.343(9) y
C11 C16 1.499(9) y
C11 C15 1.519(9) y
C12 C13 1.460(9) y
C12 C17 1.494(9) y
C13 C14 1.365(9) y
C13 C18 1.506(9) y
C14 C19 1.501(9) y
C14 C15 1.503(9) y
C15 C20 1.538(9) y
C24 C25 1.346(9) y
C24 C29 1.501(8) y
C24 C28 1.513(9) y
C25 C26 1.469(8) y
C25 C30 1.499(9) y
C26 C27 1.348(8) y
C26 C31 1.496(9) y
C27 C28 1.505(8) y
C27 C32 1.510(8) y
C28 C33 1.526(8) y
C34 C35 1.348(9) y
C34 C39 1.509(9) y
C34 C38 1.516(9) y
C35 C36 1.476(10) y
C35 C40 1.494(9) y
C36 C37 1.339(9) y
C36 C41 1.514(10) y
C37 C42 1.483(9) y
C37 C38 1.512(8) y
C38 C43 1.553(9) y
